data_2238578
loop_
_publ_author_name
'G\"ultekin, Zeynep'
'Frey, Wolfgang'
'\,Caylak Deliba\,s, Nagihan'
'H\"okelek, Tuncer'

_publ_section_title
;
 Methyl
 6-deoxy-6-iodo-2,3-<i>O</i>-isopropylidene-\a-<small>D</small>-mannopyranoside
;
_journal_coeditor_code XU5727
_journal_issue 9
_journal_name_full 'Acta Crystallographica Section E'
_journal_page_first o1449
_journal_page_last o1450
_journal_paper_doi 10.1107/S1600536813022629
_journal_volume 69
_journal_year 2013
_chemical_formula_iupac 'C10 H17 I O5'
_chemical_formula_moiety 'C10 H17 I O5'
_chemical_formula_sum 'C10 H17 I O5'
_chemical_formula_weight 344.14
_chemical_name_systematic
;
Methyl 6-deoxy-6-iodo-2,3-<i>O</i>-isopropylidene-\a-<i>D</i>-mannopyranoside
;
_space_group_IT_number 4
_symmetry_cell_setting monoclinic
_symmetry_space_group_name_Hall 'P 2yb'
_symmetry_space_group_name_H-M 'P 1 21 1'
_atom_sites_solution_hydrogens geom
_atom_sites_solution_primary direct
_atom_sites_solution_secondary difmap
_audit_creation_method SHELXL97
_cell_angle_alpha 90.00
_cell_angle_beta 118.639(3)
_cell_angle_gamma 90.00
_cell_formula_units_Z 2
_cell_length_a 8.3121(8)
_cell_length_b 10.3911(10)
_cell_length_c 8.3128(8)
_cell_measurement_reflns_used 3798
_cell_measurement_temperature 100(2)
_cell_measurement_theta_max 30.51
_cell_measurement_theta_min 2.79
_cell_volume 630.15(11)
_computing_cell_refinement 'SAINT (Bruker, 2008)'
_computing_data_collection 'APEX2 (Bruker, 2008)'
_computing_data_reduction 'SAINT (Bruker, 2008)'
_computing_molecular_graphics 'ORTEP-3 for Windows (Farrugia, 2012)'
_computing_publication_material 'WinGX (Farrugia, 2012) and PLATON (Spek, 2009)'
_computing_structure_refinement 'SHELXL97 (Sheldrick, 2008)'
_computing_structure_solution 'SHELXS97 (Sheldrick, 2008)'
_diffrn_ambient_temperature 100(2)
_diffrn_measured_fraction_theta_full 1.000
_diffrn_measured_fraction_theta_max 1.000
_diffrn_measurement_device_type 'Bruker Kappa APEXII DUO'
_diffrn_measurement_method '\f and \w scans'
_diffrn_radiation_monochromator triumph
_diffrn_radiation_source 'fine-focus sealed tube'
_diffrn_radiation_type MoK\a
_diffrn_radiation_wavelength 0.71073
_diffrn_reflns_av_R_equivalents 0.0269
_diffrn_reflns_av_sigmaI/netI 0.0259
_diffrn_reflns_limit_h_max 11
_diffrn_reflns_limit_h_min -11
_diffrn_reflns_limit_k_max 14
_diffrn_reflns_limit_k_min -14
_diffrn_reflns_limit_l_max 11
_diffrn_reflns_limit_l_min -11
_diffrn_reflns_number 13656
_diffrn_reflns_theta_full 30.51
_diffrn_reflns_theta_max 30.51
_diffrn_reflns_theta_min 2.79
_diffrn_standards_decay_% 0
_diffrn_standards_interval_count 0
_diffrn_standards_number 0
_exptl_absorpt_coefficient_mu 2.545
_exptl_absorpt_correction_T_max 0.4006
_exptl_absorpt_correction_T_min 0.1873
_exptl_absorpt_correction_type numerical
_exptl_absorpt_process_details '(Blessing, 1995)'
_exptl_crystal_colour colourless
_exptl_crystal_density_diffrn 1.814
_exptl_crystal_density_method 'not measured'
_exptl_crystal_description prism
_exptl_crystal_F_000 340
_exptl_crystal_size_max 0.99
_exptl_crystal_size_mid 0.58
_exptl_crystal_size_min 0.44
_refine_diff_density_max 0.860
_refine_diff_density_min -0.823
_refine_ls_abs_structure_details 'Flack (1983),  1811 Friedel pairs'
_refine_ls_abs_structure_Flack 0.003(12)
_refine_ls_extinction_coef 0.0949(17)
_refine_ls_extinction_expression Fc^*^=kFc[1+0.001xFc^2^\l^3^/sin(2\q)]^-1/4^
_refine_ls_extinction_method 'SHELXL97 (Sheldrick, 2008)'
_refine_ls_goodness_of_fit_ref 1.242
_refine_ls_hydrogen_treatment mixed
_refine_ls_matrix_type full
_refine_ls_number_parameters 153
_refine_ls_number_reflns 3827
_refine_ls_number_restraints 3
_refine_ls_restrained_S_all 1.242
_refine_ls_R_factor_all 0.0163
_refine_ls_R_factor_gt 0.0162
_refine_ls_shift/su_max 0.001
_refine_ls_shift/su_mean 0.000
_refine_ls_structure_factor_coef Fsqd
_refine_ls_weighting_details 'calc w = 1/[\s^2^(Fo^2^)+(0.0159P)^2^+0.0596P] where P=(Fo^2^+2Fc^2^)/3'
_refine_ls_weighting_scheme calc
_refine_ls_wR_factor_gt 0.0424
_refine_ls_wR_factor_ref 0.0425
_reflns_number_gt 3803
_reflns_number_total 3827
_reflns_threshold_expression I>2\s(I)
_cod_data_source_file xu5727.cif
_cod_data_source_block I
_cod_original_sg_symbol_H-M 'P 21'
_cod_database_code 2238578
_cod_database_fobs_code 2238578

loop_
_symmetry_equiv_pos_as_xyz
'x, y, z'
'-x, y+1/2, -z'

loop_
_atom_site_type_symbol
_atom_site_label
_atom_site_fract_x
_atom_site_fract_y
_atom_site_fract_z
_atom_site_U_iso_or_equiv
_atom_site_adp_type
_atom_site_calc_flag
_atom_site_refinement_flags
_atom_site_occupancy
_atom_site_symmetry_multiplicity
I I1 0.388710(12) 0.741920(17) 0.435425(11) 0.01675(5) Uani d . 1 1
O O1 0.59121(17) 0.64971(12) 0.87699(17) 0.0126(2) Uani d . 1 1
O O2 0.91193(19) 0.47140(13) 0.78471(18) 0.0150(2) Uani d D 1 1
H H2A 0.998(4) 0.426(3) 0.855(4) 0.045(10) Uiso d D 1 1
O O3 0.76827(18) 0.82125(12) 1.0565(2) 0.0143(2) Uani d . 1 1
O O4 1.04540(17) 0.44287(13) 1.19016(17) 0.0130(2) Uani d . 1 1
O O5 0.80476(18) 0.50343(12) 1.23592(19) 0.0143(2) Uani d . 1 1
C C1 0.6958(2) 0.62356(15) 0.7844(2) 0.0113(3) Uani d . 1 1
H H1 0.7689 0.7009 0.7875 0.014 Uiso calc R 1 1
C C2 0.8224(2) 0.51098(16) 0.8849(2) 0.0111(3) Uani d . 1 1
H H2 0.7473 0.4379 0.8912 0.013 Uiso calc R 1 1
C C3 0.9584(2) 0.55251(16) 1.0784(2) 0.0105(3) Uani d . 1 1
H H3 1.0518 0.6125 1.0768 0.013 Uiso calc R 1 1
C C4 0.8628(2) 0.61411(15) 1.1762(2) 0.0119(3) Uani d . 1 1
H H4 0.9530 0.6646 1.2845 0.014 Uiso calc R 1 1
C C5 0.6980(3) 0.69768(17) 1.0559(2) 0.0118(3) Uani d . 1 1
H H5 0.6183 0.7038 1.1152 0.014 Uiso calc R 1 1
C C6 0.6277(3) 0.91625(18) 0.9709(3) 0.0226(4) Uani d . 1 1
H H6A 0.5518 0.8950 0.8409 0.034 Uiso calc R 1 1
H H6B 0.6839 1.0010 0.9823 0.034 Uiso calc R 1 1
H H6C 0.5510 0.9178 1.0309 0.034 Uiso calc R 1 1
C C7 0.5644(3) 0.58663(17) 0.5897(3) 0.0158(3) Uani d . 1 1
H H7A 0.4882 0.5136 0.5903 0.019 Uiso calc R 1 1
H H7B 0.6351 0.5574 0.5287 0.019 Uiso calc R 1 1
C C8 0.9482(3) 0.40997(16) 1.2897(2) 0.0143(3) Uani d . 1 1
C C9 0.8614(3) 0.27863(19) 1.2334(3) 0.0220(4) Uani d . 1 1
H H9A 0.7752 0.2655 1.2809 0.033 Uiso calc R 1 1
H H9B 0.9570 0.2124 1.2832 0.033 Uiso calc R 1 1
H H9C 0.7957 0.2727 1.0993 0.033 Uiso calc R 1 1
C C10 1.0810(3) 0.4196(2) 1.4915(3) 0.0231(4) Uani d . 1 1
H H10A 1.1313 0.5070 1.5203 0.035 Uiso calc R 1 1
H H10B 1.1809 0.3579 1.5237 0.035 Uiso calc R 1 1
H H10C 1.0172 0.4004 1.5618 0.035 Uiso calc R 1 1

loop_
_atom_site_aniso_label
_atom_site_aniso_U_11
_atom_site_aniso_U_22
_atom_site_aniso_U_33
_atom_site_aniso_U_12
_atom_site_aniso_U_13
_atom_site_aniso_U_23
I1 0.01472(6) 0.01220(5) 0.01494(6) 0.00098(5) 0.00036(4) 0.00353(5)
O1 0.0087(5) 0.0137(5) 0.0134(6) 0.0003(4) 0.0036(5) -0.0021(4)
O2 0.0145(6) 0.0201(6) 0.0104(6) 0.0058(5) 0.0060(5) 0.0004(5)
O3 0.0097(6) 0.0093(5) 0.0215(7) -0.0009(4) 0.0055(5) -0.0018(4)
O4 0.0107(6) 0.0189(6) 0.0111(6) 0.0046(5) 0.0065(5) 0.0047(5)
C1 0.0102(7) 0.0112(6) 0.0108(7) 0.0007(5) 0.0037(6) -0.0009(5)
C2 0.0096(7) 0.0130(6) 0.0099(7) 0.0014(6) 0.0042(6) 0.0002(5)
C3 0.0078(7) 0.0132(6) 0.0101(7) 0.0008(5) 0.0039(6) 0.0009(5)
C4 0.0113(7) 0.0131(7) 0.0118(7) 0.0001(6) 0.0061(6) -0.0006(6)
C5 0.0102(7) 0.0116(6) 0.0125(8) -0.0010(5) 0.0046(7) -0.0018(5)
O5 0.0138(6) 0.0148(5) 0.0175(6) 0.0041(4) 0.0102(5) 0.0048(5)
C6 0.0155(9) 0.0131(8) 0.0329(11) 0.0036(6) 0.0065(8) 0.0002(7)
C7 0.0150(8) 0.0134(7) 0.0118(8) 0.0023(6) 0.0005(7) 0.0008(6)
C8 0.0146(8) 0.0173(7) 0.0147(8) 0.0044(6) 0.0100(7) 0.0039(6)
C9 0.0234(10) 0.0161(7) 0.0313(11) 0.0018(6) 0.0171(9) 0.0045(6)
C10 0.0239(10) 0.0326(10) 0.0132(9) 0.0095(8) 0.0093(8) 0.0069(7)

loop_
_atom_type_symbol
_atom_type_description
_atom_type_scat_dispersion_real
_atom_type_scat_dispersion_imag
_atom_type_scat_source
C C 0.0033 0.0016 'International Tables Vol C Tables 4.2.6.8 and 6.1.1.4'
H H 0.0000 0.0000 'International Tables Vol C Tables 4.2.6.8 and 6.1.1.4'
O O 0.0106 0.0060 'International Tables Vol C Tables 4.2.6.8 and 6.1.1.4'
I I -0.4742 1.8119 'International Tables Vol C Tables 4.2.6.8 and 6.1.1.4'

loop_
_geom_angle_atom_site_label_1
_geom_angle_atom_site_label_2
_geom_angle_atom_site_label_3
_geom_angle
C5 O1 C1 113.31(13)
C2 O2 H2A 106(3)
C5 O3 C6 112.85(13)
C3 O4 C8 108.25(12)
C4 O5 C8 106.61(12)
O1 C1 C2 106.69(13)
O1 C1 C7 108.12(14)
O1 C1 H1 110.5
C2 C1 H1 110.5
C7 C1 C2 110.34(13)
C7 C1 H1 110.5
O2 C2 C1 108.61(13)
O2 C2 C3 111.71(13)
O2 C2 H2 109.1
C1 C2 H2 109.1
C3 C2 C1 109.25(13)
C3 C2 H2 109.1
O4 C3 C2 110.49(14)
O4 C3 C4 102.62(12)
O4 C3 H3 110.6
C2 C3 C4 111.72(14)
C2 C3 H3 110.6
C4 C3 H3 110.6
O5 C4 C3 101.37(12)
O5 C4 C5 109.94(14)
O5 C4 H4 110.0
C3 C4 H4 110.0
C5 C4 C3 115.09(14)
C5 C4 H4 110.0
O1 C5 O3 112.13(14)
O1 C5 C4 113.92(14)
O1 C5 H5 108.2
O3 C5 C4 106.06(14)
O3 C5 H5 108.2
C4 C5 H5 108.2
O3 C6 H6A 109.5
O3 C6 H6B 109.5
O3 C6 H6C 109.5
H6A C6 H6B 109.5
H6A C6 H6C 109.5
H6B C6 H6C 109.5
I1 C7 H7A 109.0
I1 C7 H7B 109.0
C1 C7 I1 112.76(11)
C1 C7 H7A 109.0
C1 C7 H7B 109.0
H7A C7 H7B 107.8
O4 C8 C9 110.52(14)
O4 C8 C10 107.99(15)
O5 C8 O4 105.68(13)
O5 C8 C9 108.28(16)
O5 C8 C10 111.02(14)
C10 C8 C9 113.10(16)
C8 C9 H9A 109.5
C8 C9 H9B 109.5
C8 C9 H9C 109.5
H9A C9 H9B 109.5
H9A C9 H9C 109.5
H9B C9 H9C 109.5
C8 C10 H10A 109.5
C8 C10 H10B 109.5
C8 C10 H10C 109.5
H10A C10 H10B 109.5
H10A C10 H10C 109.5
H10B C10 H10C 109.5

loop_
_geom_bond_atom_site_label_1
_geom_bond_atom_site_label_2
_geom_bond_distance
I1 C7 2.1414(18)
O1 C1 1.4362(19)
O1 C5 1.408(2)
O2 C2 1.4182(18)
O2 H2A 0.823(16)
O3 C5 1.409(2)
O3 C6 1.432(2)
O4 C8 1.4480(19)
O5 C8 1.433(2)
C1 C2 1.527(2)
C1 C7 1.505(2)
C1 H1 1.0000
C2 C3 1.519(2)
C2 H2 1.0000
C3 O4 1.428(2)
C3 C4 1.524(2)
C3 H3 1.0000
C4 O5 1.425(2)
C4 C5 1.522(3)
C4 H4 1.0000
C5 H5 1.0000
C6 H6A 0.9800
C6 H6B 0.9800
C6 H6C 0.9800
C7 H7A 0.9900
C7 H7B 0.9900
C8 C9 1.509(3)
C8 C10 1.506(3)
C9 H9A 0.9800
C9 H9B 0.9800
C9 H9C 0.9800
C10 H10A 0.9800
C10 H10B 0.9800
C10 H10C 0.9800

loop_
_geom_hbond_atom_site_label_D
_geom_hbond_atom_site_label_H
_geom_hbond_atom_site_label_A
_geom_hbond_site_symmetry_A
_geom_hbond_distance_DH
_geom_hbond_distance_HA
_geom_hbond_distance_DA
_geom_hbond_angle_DHA
_geom_hbond_publ_flag
O2 H2A O3 2_747 0.82(3) 2.03(3) 2.807(2) 157(3) yes
C10 H10C O2 1_556 0.98 2.51 3.390(3) 149 yes

loop_
_geom_torsion_atom_site_label_1
_geom_torsion_atom_site_label_2
_geom_torsion_atom_site_label_3
_geom_torsion_atom_site_label_4
_geom_torsion
C5 O1 C1 C2 67.22(16)
C5 O1 C1 C7 -174.10(14)
C1 O1 C5 O3 67.12(17)
C1 O1 C5 C4 -53.35(18)
C6 O3 C5 O1 63.69(19)
C6 O3 C5 C4 -171.39(15)
C3 O4 C8 O5 -0.79(18)
C3 O4 C8 C9 116.14(17)
C3 O4 C8 C10 -119.67(15)
C4 O5 C8 O4 -24.18(18)
C4 O5 C8 C9 -142.61(15)
C4 O5 C8 C10 92.67(16)
O1 C1 C2 O2 172.83(13)
O1 C1 C2 C3 -65.09(16)
C7 C1 C2 O2 55.61(18)
C7 C1 C2 C3 177.69(13)
O1 C1 C7 I1 66.01(15)
C2 C1 C7 I1 -177.65(10)
O2 C2 C3 O4 -75.14(16)
O2 C2 C3 C4 171.29(13)
C1 C2 C3 O4 164.67(12)
C1 C2 C3 C4 51.10(17)
C2 C3 O4 C8 -95.94(15)
C4 C3 O4 C8 23.30(17)
O4 C3 C4 O5 -37.10(16)
O4 C3 C4 C5 -155.67(14)
C2 C3 C4 O5 81.28(16)
C2 C3 C4 C5 -37.29(19)
C3 C4 O5 C8 37.73(17)
C5 C4 O5 C8 159.94(14)
O5 C4 C5 O1 -76.30(17)
O5 C4 C5 O3 159.88(12)
C3 C4 C5 O1 37.36(19)
C3 C4 C5 O3 -86.45(16)
